data_1553465
loop_
_publ_author_name
'Zhai, Wenlei'
'Chapin, Brette M.'
'Yoshizawa, Akina'
'Wang, Hui-Chen'
'Hodge, Stephen A.'
'James, Tony D.'
'Anslyn, Eric V.'
'Fossey, John S.'

_publ_section_title
;
 &#x201C;Click-fluors&#x201D;: triazole-linked saccharide sensors
;
_journal_issue 8
_journal_name_full 'Organic Chemistry Frontiers'
_journal_page_first 918
_journal_paper_doi 10.1039/C6QO00171H
_journal_volume 3
_journal_year 2016
_chemical_formula_moiety 'C16 H16 B N3 O2'
_chemical_formula_sum 'C16 H16 B N3 O2'
_chemical_formula_weight 293.13
_chemical_name_systematic 8a
_space_group_crystal_system monoclinic
_space_group_IT_number 15
_space_group_name_Hall '-I 2ya'
_space_group_name_H-M_alt 'I 1 2/a 1'
_atom_sites_solution_hydrogens mixed
_atom_sites_solution_primary iterative
_audit_creation_date 2015-06-26
_audit_creation_method
;
Olex2 1.2
(compiled 2015.01.26 svn.r3150 for OlexSys, GUI svn.r4998)
;
_audit_update_record
;
2016-04-22 deposited with the CCDC.
2016-06-06 downloaded from the CCDC.
;
_cell_angle_alpha 90
_cell_angle_beta 101.646(3)
_cell_angle_gamma 90
_cell_formula_units_Z 8
_cell_length_a 25.8560(9)
_cell_length_b 5.37038(17)
_cell_length_c 21.5154(7)
_cell_measurement_reflns_used 3234
_cell_measurement_temperature 99.98(11)
_cell_measurement_theta_max 29.2970
_cell_measurement_theta_min 3.3920
_cell_volume 2926.05(17)
_computing_cell_refinement
;
CrysAlisPro, Agilent Technologies,
Version 1.171.37.35 (release 13-08-2014 CrysAlis171 .NET)
(compiled Aug 13 2014,18:06:01)
;
_computing_data_collection
;
CrysAlisPro, Agilent Technologies,
Version 1.171.37.35 (release 13-08-2014 CrysAlis171 .NET)
(compiled Aug 13 2014,18:06:01)
;
_computing_data_reduction
;
CrysAlisPro, Agilent Technologies,
Version 1.171.37.35 (release 13-08-2014 CrysAlis171 .NET)
(compiled Aug 13 2014,18:06:01)
;
_computing_molecular_graphics 'Olex2 (Dolomanov et al., 2009)'
_computing_publication_material 'Olex2 (Dolomanov et al., 2009)'
_computing_structure_refinement 'ShelXL (Sheldrick, 2008)'
_computing_structure_solution
;
Superflip (Palatinus & Chapuis, 2007;Palatinus & van der Lee, 2008;
Palatinus et al., 2012)
;
_diffrn_ambient_environment N~2~
_diffrn_ambient_temperature 99.98(11)
_diffrn_detector 'CCD plate'
_diffrn_detector_area_resol_mean 10.3537
_diffrn_detector_type Atlas
_diffrn_measured_fraction_theta_full 0.997
_diffrn_measured_fraction_theta_max 0.993
_diffrn_measurement_details
;
#__ type_ start__ end____ width___ exp.time_
  1 omega  -20.00   44.00   1.0000   26.5150
omega____ theta____ kappa____ phi______ frames
    -       10.3201  -99.0000  120.0000 64

#__ type_ start__ end____ width___ exp.time_
  2 omega  -14.00   80.00   1.0000   26.5150
omega____ theta____ kappa____ phi______ frames
    -       10.3201   57.0000 -120.0000 94
;
_diffrn_measurement_device 'four-circle diffractometer'
_diffrn_measurement_device_type 'SuperNova, Dual, Cu at zero, Atlas'
_diffrn_measurement_method '\w scans'
_diffrn_orient_matrix_UB_11 0.0007332000
_diffrn_orient_matrix_UB_12 0.0099506000
_diffrn_orient_matrix_UB_13 0.0330406000
_diffrn_orient_matrix_UB_21 -0.0247474000
_diffrn_orient_matrix_UB_22 0.0618245000
_diffrn_orient_matrix_UB_23 -0.0064187000
_diffrn_orient_matrix_UB_31 -0.0130893000
_diffrn_orient_matrix_UB_32 -0.1163065000
_diffrn_orient_matrix_UB_33 -0.0005783000
_diffrn_radiation_monochromator mirror
_diffrn_radiation_probe x-ray
_diffrn_radiation_type MoK\a
_diffrn_radiation_wavelength 0.71073
_diffrn_reflns_av_R_equivalents 0.0188
_diffrn_reflns_av_unetI/netI 0.0283
_diffrn_reflns_Laue_measured_fraction_full 0.997
_diffrn_reflns_Laue_measured_fraction_max 0.993
_diffrn_reflns_limit_h_max 25
_diffrn_reflns_limit_h_min -32
_diffrn_reflns_limit_k_max 6
_diffrn_reflns_limit_k_min -5
_diffrn_reflns_limit_l_max 26
_diffrn_reflns_limit_l_min -22
_diffrn_reflns_number 5839
_diffrn_reflns_point_group_measured_fraction_full 0.997
_diffrn_reflns_point_group_measured_fraction_max 0.993
_diffrn_reflns_theta_full 25.242
_diffrn_reflns_theta_max 26.371
_diffrn_reflns_theta_min 2.753
_diffrn_source 'SuperNova (Mo) X-ray Source'
_exptl_absorpt_coefficient_mu 0.089
_exptl_absorpt_correction_T_max 0.925
_exptl_absorpt_correction_T_min 0.872
_exptl_absorpt_correction_type gaussian
_exptl_absorpt_process_details
;
CrysAlisPro, Agilent Technologies,
Version 1.171.37.35 (release 13-08-2014 CrysAlis171 .NET)
(compiled Aug 13 2014,18:06:01)
Numerical absorption correction based on gaussian integration over
			a multifaceted crystal model
Empirical absorption correction using spherical harmonics,
 implemented in SCALE3 ABSPACK scaling algorithm.
;
_exptl_crystal_colour colourless
_exptl_crystal_colour_primary colourless
_exptl_crystal_density_diffrn 1.331
_exptl_crystal_description needle
_exptl_crystal_F_000 1232
_exptl_crystal_size_max 0.2588
_exptl_crystal_size_mid 0.1815
_exptl_crystal_size_min 0.1003
_refine_diff_density_max 0.244
_refine_diff_density_min -0.194
_refine_diff_density_rms 0.046
_refine_ls_extinction_method none
_refine_ls_goodness_of_fit_ref 1.090
_refine_ls_hydrogen_treatment mixed
_refine_ls_matrix_type full
_refine_ls_number_parameters 204
_refine_ls_number_reflns 2976
_refine_ls_number_restraints 0
_refine_ls_restrained_S_all 1.090
_refine_ls_R_factor_all 0.0491
_refine_ls_R_factor_gt 0.0418
_refine_ls_shift/su_max 0.001
_refine_ls_shift/su_mean 0.000
_refine_ls_structure_factor_coef Fsqd
_refine_ls_weighting_details 'w=1/[\s^2^(Fo^2^)+(0.0340P)^2^+4.0600P] where P=(Fo^2^+2Fc^2^)/3'
_refine_ls_weighting_scheme calc
_refine_ls_wR_factor_gt 0.1011
_refine_ls_wR_factor_ref 0.1059
_reflns_Friedel_coverage 0.000
_reflns_number_gt 2583
_reflns_number_total 2976
_reflns_threshold_expression 'I > 2\s(I)'
_cod_data_source_file c6qo00171h2.cif
_cod_data_source_block 8a
_cod_original_cell_volume 2926.05(18)
_cod_database_code 1553465
_shelxl_version_number 2014-3
_chemical_oxdiff_formula 'C15 H14 B N3 O2'
_shelx_space_group_comment
;
The symmetry employed for this shelxl refinement is uniquely defined
by the following loop, which should always be used as a source of
symmetry information in preference to the above space-group names.
They are only intended as comments.
;
_reflns_odcompleteness_completeness 99.10
_reflns_odcompleteness_iscentric 1
_reflns_odcompleteness_theta 26.32
_olex2_refinement_description
;
1. Fixed Uiso
 At 1.2 times of:
  All C(H) groups, All C(H,H) groups
 At 1.5 times of:
  All C(H,H,H) groups
2.a Secondary CH2 refined with riding coordinates:
 C9(H9A,H9B)
2.b Aromatic/amide H refined with riding coordinates:
 C2(H2), C3(H3), C4(H4), C5(H5), C8(H8), C11(H11), C12(H12), C13(H13),
 C14(H14), C15(H15)
2.c Idealised Me refined as rotating group:
 C16(H16A,H16B,H16C)
;
_olex2_submission_special_instructions 'No special instructions were received'

loop_
_space_group_symop_operation_xyz
'x, y, z'
'-x+1/2, y, -z'
'x+1/2, y+1/2, z+1/2'
'-x+1, y+1/2, -z+1/2'
'-x, -y, -z'
'x-1/2, -y, z'
'-x+1/2, -y+1/2, -z+1/2'
'x, -y+1/2, z+1/2'

loop_
_atom_site_label
_atom_site_type_symbol
_atom_site_fract_x
_atom_site_fract_y
_atom_site_fract_z
_atom_site_U_iso_or_equiv
_atom_site_adp_type
_atom_site_occupancy
_atom_site_site_symmetry_order
_atom_site_calc_flag
_atom_site_refinement_flags_posn
B1 B 0.38303(7) 0.5355(3) 0.60787(8) 0.0193(4) Uani 1 1 d .
C1 C 0.40419(6) 0.3315(3) 0.66072(7) 0.0177(3) Uani 1 1 d .
C2 C 0.37506(6) 0.3155(3) 0.70919(7) 0.0216(3) Uani 1 1 d .
H2 H 0.3482 0.4306 0.7094 0.026 Uiso 1 1 calc R
C3 C 0.38441(6) 0.1372(3) 0.75652(7) 0.0229(4) Uani 1 1 d .
H3 H 0.3643 0.1340 0.7878 0.027 Uiso 1 1 calc R
C4 C 0.42402(6) -0.0366(3) 0.75675(7) 0.0232(4) Uani 1 1 d .
H4 H 0.4298 -0.1617 0.7873 0.028 Uiso 1 1 calc R
C5 C 0.45485(6) -0.0228(3) 0.71129(7) 0.0211(3) Uani 1 1 d .
H5 H 0.4821 -0.1369 0.7124 0.025 Uiso 1 1 calc R
C6 C 0.44605(6) 0.1585(3) 0.66358(7) 0.0168(3) Uani 1 1 d .
C7 C 0.48353(6) 0.1532(3) 0.61994(7) 0.0161(3) Uani 1 1 d .
C8 C 0.51547(6) -0.0389(3) 0.60827(7) 0.0178(3) Uani 1 1 d .
H8 H 0.5171 -0.1991 0.6250 0.021 Uiso 1 1 calc R
C9 C 0.58539(6) -0.0687(3) 0.54177(7) 0.0192(3) Uani 1 1 d .
H9A H 0.5897 0.0180 0.5036 0.023 Uiso 1 1 calc R
H9B H 0.5747 -0.2382 0.5301 0.023 Uiso 1 1 calc R
C10 C 0.63763(6) -0.0732(3) 0.58819(7) 0.0180(3) Uani 1 1 d .
C11 C 0.65173(6) 0.1119(3) 0.63332(8) 0.0223(4) Uani 1 1 d .
H11 H 0.6285 0.2422 0.6357 0.027 Uiso 1 1 calc R
C12 C 0.70032(7) 0.1040(3) 0.67503(8) 0.0273(4) Uani 1 1 d .
H12 H 0.7093 0.2276 0.7056 0.033 Uiso 1 1 calc R
C13 C 0.73535(7) -0.0870(4) 0.67126(8) 0.0279(4) Uani 1 1 d .
H13 H 0.7679 -0.0919 0.6992 0.034 Uiso 1 1 calc R
C14 C 0.72193(7) -0.2706(4) 0.62589(9) 0.0297(4) Uani 1 1 d .
H14 H 0.7457 -0.3981 0.6230 0.036 Uiso 1 1 calc R
C15 C 0.67308(7) -0.2654(3) 0.58462(8) 0.0243(4) Uani 1 1 d .
H15 H 0.6640 -0.3906 0.5545 0.029 Uiso 1 1 calc R
C16 C 0.31197(7) 0.8161(4) 0.56498(8) 0.0290(4) Uani 1 1 d .
H16A H 0.3137 0.7632 0.5228 0.043 Uiso 1 1 calc GR
H16B H 0.3317 0.9675 0.5747 0.043 Uiso 1 1 calc GR
H16C H 0.2758 0.8443 0.5676 0.043 Uiso 1 1 calc GR
N1 N 0.49493(5) 0.3528(2) 0.58594(6) 0.0183(3) Uani 1 1 d .
N2 N 0.53156(5) 0.2931(2) 0.55388(6) 0.0191(3) Uani 1 1 d .
N3 N 0.54379(5) 0.0537(2) 0.56770(6) 0.0166(3) Uani 1 1 d .
O1 O 0.40718(5) 0.6200(2) 0.56202(5) 0.0218(3) Uani 1 1 d .
H1 H 0.4411(10) 0.552(5) 0.5658(11) 0.054(7) Uiso 1 1 d .
O2 O 0.33393(4) 0.6271(2) 0.60940(5) 0.0247(3) Uani 1 1 d .

loop_
_atom_site_aniso_label
_atom_site_aniso_U_11
_atom_site_aniso_U_22
_atom_site_aniso_U_33
_atom_site_aniso_U_23
_atom_site_aniso_U_13
_atom_site_aniso_U_12
B1 0.0170(8) 0.0182(9) 0.0214(9) -0.0028(7) 0.0007(7) -0.0019(7)
C1 0.0158(7) 0.0179(8) 0.0183(7) -0.0026(6) 0.0010(6) -0.0034(6)
C2 0.0179(8) 0.0233(8) 0.0233(8) -0.0012(7) 0.0034(6) -0.0003(7)
C3 0.0201(8) 0.0297(9) 0.0189(8) 0.0000(7) 0.0041(6) -0.0042(7)
C4 0.0244(8) 0.0244(9) 0.0187(8) 0.0061(7) -0.0006(6) -0.0039(7)
C5 0.0195(8) 0.0198(8) 0.0222(8) 0.0011(7) 0.0000(6) -0.0001(7)
C6 0.0157(7) 0.0166(7) 0.0164(7) -0.0017(6) -0.0009(6) -0.0043(6)
C7 0.0142(7) 0.0158(8) 0.0160(7) -0.0008(6) -0.0022(5) -0.0022(6)
C8 0.0178(8) 0.0144(8) 0.0196(7) 0.0006(6) 0.0001(6) -0.0014(6)
C9 0.0207(8) 0.0178(8) 0.0187(7) -0.0012(6) 0.0032(6) 0.0031(6)
C10 0.0177(8) 0.0186(8) 0.0187(7) 0.0042(6) 0.0062(6) 0.0003(6)
C11 0.0204(8) 0.0216(8) 0.0251(8) -0.0009(7) 0.0049(6) 0.0036(7)
C12 0.0237(9) 0.0300(9) 0.0268(9) -0.0049(8) 0.0019(7) -0.0027(8)
C13 0.0160(8) 0.0360(10) 0.0302(9) 0.0037(8) 0.0007(7) 0.0008(7)
C14 0.0231(9) 0.0289(10) 0.0381(10) 0.0042(8) 0.0087(7) 0.0094(8)
C15 0.0248(9) 0.0217(8) 0.0267(8) -0.0020(7) 0.0058(7) 0.0036(7)
C16 0.0230(9) 0.0319(10) 0.0311(9) 0.0077(8) 0.0033(7) 0.0091(8)
N1 0.0166(6) 0.0175(7) 0.0204(6) 0.0015(5) 0.0031(5) 0.0007(5)
N2 0.0181(7) 0.0166(7) 0.0228(7) 0.0018(6) 0.0041(5) 0.0033(5)
N3 0.0159(6) 0.0150(6) 0.0176(6) 0.0004(5) 0.0001(5) 0.0014(5)
O1 0.0199(6) 0.0216(6) 0.0244(6) 0.0053(5) 0.0056(5) 0.0044(5)
O2 0.0191(6) 0.0269(6) 0.0284(6) 0.0075(5) 0.0052(5) 0.0056(5)

loop_
_atom_type_symbol
_atom_type_description
_atom_type_scat_dispersion_real
_atom_type_scat_dispersion_imag
_atom_type_scat_source
C C 0.0033 0.0016 'International Tables Vol C Tables 4.2.6.8 and 6.1.1.4'
H H 0.0000 0.0000 'International Tables Vol C Tables 4.2.6.8 and 6.1.1.4'
B B 0.0013 0.0007 'International Tables Vol C Tables 4.2.6.8 and 6.1.1.4'
N N 0.0061 0.0033 'International Tables Vol C Tables 4.2.6.8 and 6.1.1.4'
O O 0.0106 0.0060 'International Tables Vol C Tables 4.2.6.8 and 6.1.1.4'

loop_
_exptl_crystal_face_index_h
_exptl_crystal_face_index_k
_exptl_crystal_face_index_l
_exptl_crystal_face_perp_dist
_exptl_oxdiff_crystal_face_indexfrac_h
_exptl_oxdiff_crystal_face_indexfrac_k
_exptl_oxdiff_crystal_face_indexfrac_l
_exptl_oxdiff_crystal_face_x
_exptl_oxdiff_crystal_face_y
_exptl_oxdiff_crystal_face_z
-34 0 -4 0.0880 -34.0001 0.0000 -4.0000 -0.1571 0.8671 0.4473
-18 6 -6 0.0667 -17.9998 6.0000 -6.0000 -0.1517 0.8549 -0.4588
34 1 4 0.0959 34.0001 1.0000 4.0000 0.1670 -0.8053 -0.5637
-6 -7 4 0.1203 -6.0002 -7.0000 4.0000 0.0581 -0.3100 0.8904
13 -7 6 0.0938 12.9998 -7.0000 6.0000 0.1381 -0.7930 0.6405
0 1 -30 0.0361 -0.0002 1.0000 -30.0000 -0.9813 0.2544 -0.0990
1 0 29 0.0596 1.0002 -0.0000 29.0000 0.9589 -0.2109 -0.0299
-4 -1 -29 0.0450 -4.0002 -1.0000 -29.0000 -0.9711 0.2233 0.1854
16 6 12 0.1217 16.0003 6.0000 12.0000 0.4679 -0.1020 -0.9142
-13 -6 19 0.1269 -13.0001 -6.0000 19.0000 0.5585 -0.1712 0.8570
32 -1 -18 0.0743 31.9999 -1.0000 -18.0000 -0.5812 -0.7382 -0.2921
12 -7 -13 0.0898 11.9997 -7.0000 -13.0000 -0.4904 -0.6463 0.6646
-6 7 10 0.0907 -5.9997 7.0000 10.0000 0.3957 0.5171 -0.7414
-28 4 18 0.0805 -27.9998 4.0000 18.0000 0.6140 0.8247 -0.1091
-34 -1 17 0.1119 -34.0000 -1.0000 17.0000 0.5268 0.6705 0.5515
9 -1 -30 0.0410 8.9998 -1.0000 -30.0000 -0.9946 -0.0920 0.0159

loop_
_geom_angle_atom_site_label_1
_geom_angle_atom_site_label_2
_geom_angle_atom_site_label_3
_geom_angle
O1 B1 C1 127.62(15)
O1 B1 O2 117.75(15)
O2 B1 C1 114.61(14)
C2 C1 B1 114.37(14)
C2 C1 C6 116.49(14)
C6 C1 B1 129.06(14)
C1 C2 H2 118.4
C3 C2 C1 123.21(15)
C3 C2 H2 118.4
C2 C3 H3 120.4
C2 C3 C4 119.24(15)
C4 C3 H3 120.4
C3 C4 H4 120.2
C5 C4 C3 119.53(15)
C5 C4 H4 120.2
C4 C5 H5 119.2
C4 C5 C6 121.62(15)
C6 C5 H5 119.2
C1 C6 C7 125.23(14)
C5 C6 C1 119.81(14)
C5 C6 C7 114.95(14)
C8 C7 C6 128.62(14)
N1 C7 C6 124.46(14)
N1 C7 C8 106.81(13)
C7 C8 H8 127.3
N3 C8 C7 105.48(14)
N3 C8 H8 127.3
H9A C9 H9B 107.8
C10 C9 H9A 109.1
C10 C9 H9B 109.1
N3 C9 H9A 109.1
N3 C9 H9B 109.1
N3 C9 C10 112.54(12)
C11 C10 C9 121.72(14)
C11 C10 C15 119.16(15)
C15 C10 C9 119.11(14)
C10 C11 H11 119.8
C10 C11 C12 120.42(15)
C12 C11 H11 119.8
C11 C12 H12 119.9
C13 C12 C11 120.18(16)
C13 C12 H12 119.9
C12 C13 H13 120.1
C12 C13 C14 119.82(16)
C14 C13 H13 120.1
C13 C14 H14 119.9
C13 C14 C15 120.20(16)
C15 C14 H14 119.9
C10 C15 H15 119.9
C14 C15 C10 120.20(16)
C14 C15 H15 119.9
H16A C16 H16B 109.5
H16A C16 H16C 109.5
H16B C16 H16C 109.5
O2 C16 H16A 109.5
O2 C16 H16B 109.5
O2 C16 H16C 109.5
N2 N1 C7 110.19(13)
N1 N2 N3 106.19(12)
C8 N3 C9 128.37(13)
N2 N3 C8 111.32(13)
N2 N3 C9 120.23(13)
B1 O1 H1 111.6(14)
B1 O2 C16 118.96(13)

loop_
_geom_bond_atom_site_label_1
_geom_bond_atom_site_label_2
_geom_bond_distance
B1 C1 1.594(2)
B1 O1 1.348(2)
B1 O2 1.368(2)
C1 C2 1.407(2)
C1 C6 1.418(2)
C2 H2 0.9300
C2 C3 1.383(2)
C3 H3 0.9300
C3 C4 1.385(2)
C4 H4 0.9300
C4 C5 1.383(2)
C5 H5 0.9300
C5 C6 1.400(2)
C6 C7 1.480(2)
C7 C8 1.376(2)
C7 N1 1.363(2)
C8 H8 0.9300
C8 N3 1.343(2)
C9 H9A 0.9700
C9 H9B 0.9700
C9 C10 1.509(2)
C9 N3 1.4638(19)
C10 C11 1.386(2)
C10 C15 1.393(2)
C11 H11 0.9300
C11 C12 1.389(2)
C12 H12 0.9300
C12 C13 1.381(3)
C13 H13 0.9300
C13 C14 1.382(3)
C14 H14 0.9300
C14 C15 1.390(2)
C15 H15 0.9300
C16 H16A 0.9600
C16 H16B 0.9600
C16 H16C 0.9600
C16 O2 1.431(2)
N1 N2 1.3189(18)
N2 N3 1.3428(18)
O1 H1 0.94(3)

loop_
_geom_hbond_atom_site_label_D
_geom_hbond_atom_site_label_H
_geom_hbond_atom_site_label_A
_geom_hbond_distance_DH
_geom_hbond_distance_HA
_geom_hbond_distance_DA
_geom_hbond_angle_DHA
_geom_hbond_site_symmetry_A
C8 H8 N1 0.93 2.57 3.329(2) 138.5 1_545
C9 H9A O1 0.97 2.41 3.317(2) 154.8 5_666
O1 H1 N1 0.94(3) 1.74(3) 2.6458(17) 161(2) .

loop_
_geom_torsion_atom_site_label_1
_geom_torsion_atom_site_label_2
_geom_torsion_atom_site_label_3
_geom_torsion_atom_site_label_4
_geom_torsion
B1 C1 C2 C3 174.63(15)
B1 C1 C6 C5 -173.55(15)
B1 C1 C6 C7 7.6(2)
C1 B1 O2 C16 178.36(14)
C1 C2 C3 C4 -0.4(3)
C1 C6 C7 C8 -161.18(15)
C1 C6 C7 N1 23.2(2)
C2 C1 C6 C5 2.9(2)
C2 C1 C6 C7 -175.91(14)
C2 C3 C4 C5 2.6(2)
C3 C4 C5 C6 -2.0(2)
C4 C5 C6 C1 -0.8(2)
C4 C5 C6 C7 178.08(14)
C5 C6 C7 C8 20.0(2)
C5 C6 C7 N1 -155.67(14)
C6 C1 C2 C3 -2.3(2)
C6 C7 C8 N3 -176.83(14)
C6 C7 N1 N2 176.96(13)
C7 C8 N3 C9 177.26(14)
C7 C8 N3 N2 0.48(16)
C7 N1 N2 N3 -0.22(16)
C8 C7 N1 N2 0.52(17)
C9 C10 C11 C12 -179.37(15)
C9 C10 C15 C14 178.54(15)
C10 C9 N3 C8 -78.73(19)
C10 C9 N3 N2 97.80(16)
C10 C11 C12 C13 0.9(3)
C11 C10 C15 C14 0.0(2)
C11 C12 C13 C14 -0.1(3)
C12 C13 C14 C15 -0.8(3)
C13 C14 C15 C10 0.8(3)
C15 C10 C11 C12 -0.9(2)
N1 C7 C8 N3 -0.59(16)
N1 N2 N3 C8 -0.17(16)
N1 N2 N3 C9 -177.25(12)
N3 C9 C10 C11 -29.9(2)
N3 C9 C10 C15 151.58(14)
O1 B1 C1 C2 168.61(16)
O1 B1 C1 C6 -14.9(3)
O1 B1 O2 C16 -3.4(2)
O2 B1 C1 C2 -13.3(2)
O2 B1 C1 C6 163.20(15)
